data_1527672
loop_
_publ_author_name
'Korst, W.L.'
'Finnie, L.N.'
'Searcy, A.W.'

_publ_section_title
;
 The crystal structures of the monosilicides of osmium, iridium and
 ruthenium
;
_journal_name_full 'Journal of Physical Chemistry'
_journal_page_first 1541
_journal_page_last 1543
_journal_volume 61
_journal_year 1957
_chemical_formula_sum 'Ir Si'
_space_group_IT_number 62
_symmetry_space_group_name_Hall '-P 2ac 2n'
_symmetry_space_group_name_H-M 'P n m a'
_cell_angle_alpha 90
_cell_angle_beta 90
_cell_angle_gamma 90
_cell_formula_units_Z 4
_cell_length_a 5.558
_cell_length_b 3.211
_cell_length_c 6.273
_cell_volume 111.953
_citation_journal_id_ASTM JPCHAX
_cod_data_source_file Korst_JPCHAX_1957_1615.cif
_cod_data_source_block Ir1Si1
_cod_original_cell_volume 111.9526
_cod_original_formula_sum 'Ir1 Si1'
_cod_database_code 1527672

loop_
_symmetry_equiv_pos_as_xyz
x,y,z
-x+1/2,-y,z+1/2
x+1/2,-y+1/2,-z+1/2
-x,y+1/2,-z
-x,-y,-z
x-1/2,y,-z-1/2
-x-1/2,y-1/2,z-1/2
x,-y-1/2,z

loop_
_atom_site_label
_atom_site_type_symbol
_atom_site_fract_x
_atom_site_fract_y
_atom_site_fract_z
_atom_site_occupancy
_atom_site_U_iso_or_equiv
Si1 Si 0.19 0.25 0.57 1 0.0
Ir1 Ir 0.005 0.25 0.2 1 0.0
